data_4312523
loop_
_publ_author_name
'Magdalena M. Makowska-Grzyska'
'Ewa Szajna'
'Crystal Shipley'
'Atta M. Arif'
'Michael H. Mitchell'
'Jason A. Halfen'
'Lisa M. Berreau'

_publ_section_title
;
 First Row Divalent Transition Metal Complexes of Aryl-Appended
 Tris((pyridyl)methyl)amine Ligands: Syntheses, Structures,
 Electrochemistry, and Hydroxamate Binding Properties
;
_journal_name_full 'Inorganic Chemistry'
_journal_page_first 7472
_journal_page_last 7488
_journal_paper_doi 10.1021/ic034810y
_journal_volume 42
_journal_year 2003
_chemical_formula_sum 'C35 H34.5 Cl N6.5 Ni O6'
_chemical_formula_weight 736.35
_chemical_name_systematic
;
 ?
;
_space_group_IT_number 15
_symmetry_cell_setting monoclinic
_symmetry_space_group_name_Hall '-I 2ya'
_symmetry_space_group_name_H-M 'I 1 2/a 1'
_atom_sites_solution_hydrogens geom
_atom_sites_solution_primary direct
_atom_sites_solution_secondary difmap
_audit_creation_method SHELXL-97
_cell_angle_alpha 90.00
_cell_angle_beta 103.6499(13)
_cell_angle_gamma 90.00
_cell_formula_units_Z 8
_cell_length_a 14.5773(3)
_cell_length_b 19.4711(5)
_cell_length_c 24.8678(5)
_cell_measurement_reflns_used 7174
_cell_measurement_temperature 150(1)
_cell_measurement_theta_max 27.485
_cell_measurement_theta_min 1.018
_cell_volume 6859.0(3)
_computing_cell_refinement DENZO-SMN
_computing_data_collection 'Nonius COLLECT'
_computing_data_reduction DENZO-SMN
_computing_molecular_graphics 'WinGX, Ortep3'
_computing_structure_refinement 'SHELXL-97 (Sheldrick, 1997)'
_computing_structure_solution SIR97
_diffrn_ambient_temperature 150(1)
_diffrn_measured_fraction_theta_full 0.993
_diffrn_measured_fraction_theta_max 0.993
_diffrn_measurement_device_type 'Nonius KappaCCD Diffractometer'
_diffrn_measurement_method 'Phi plus Omega scan'
_diffrn_radiation_monochromator graphite
_diffrn_radiation_source 'fine-focus sealed tube'
_diffrn_radiation_type MoK\a
_diffrn_radiation_wavelength 0.71073
_diffrn_reflns_av_R_equivalents 0.0243
_diffrn_reflns_av_sigmaI/netI 0.0422
_diffrn_reflns_limit_h_max 18
_diffrn_reflns_limit_h_min -18
_diffrn_reflns_limit_k_max 25
_diffrn_reflns_limit_k_min -23
_diffrn_reflns_limit_l_max 32
_diffrn_reflns_limit_l_min -32
_diffrn_reflns_number 13465
_diffrn_reflns_theta_full 27.46
_diffrn_reflns_theta_max 27.46
_diffrn_reflns_theta_min 3.35
_exptl_absorpt_coefficient_mu 0.699
_exptl_absorpt_correction_T_max 0.8728
_exptl_absorpt_correction_T_min 0.8177
_exptl_absorpt_correction_type multi-scan
_exptl_absorpt_process_details 'DENZO-SMN (Otwinowski & Minor, 1997)'
_exptl_crystal_colour green
_exptl_crystal_density_diffrn 1.426
_exptl_crystal_density_method 'not measured'
_exptl_crystal_description prism
_exptl_crystal_F_000 3064
_exptl_crystal_size_max 0.30
_exptl_crystal_size_mid 0.30
_exptl_crystal_size_min 0.20
_refine_diff_density_max 0.515
_refine_diff_density_min -0.437
_refine_diff_density_rms 0.056
_refine_ls_extinction_method none
_refine_ls_goodness_of_fit_ref 1.028
_refine_ls_hydrogen_treatment mixed
_refine_ls_matrix_type full
_refine_ls_number_parameters 564
_refine_ls_number_reflns 7788
_refine_ls_number_restraints 9
_refine_ls_restrained_S_all 1.028
_refine_ls_R_factor_all 0.0641
_refine_ls_R_factor_gt 0.0415
_refine_ls_shift/su_max 0.002
_refine_ls_shift/su_mean 0.000
_refine_ls_structure_factor_coef Fsqd
_refine_ls_weighting_details 'calc w=1/[\s^2^(Fo^2^)+(0.0425P)^2^+9.0176P] where P=(Fo^2^+2Fc^2^)/3'
_refine_ls_weighting_scheme calc
_refine_ls_wR_factor_gt 0.0922
_refine_ls_wR_factor_ref 0.1038
_reflns_number_gt 5921
_reflns_number_total 7788
_reflns_threshold_expression >2sigma(I)
_cod_data_source_file ic034810ysi20030712_122956_10.cif
_cod_data_source_block usu080(9)
_cod_depositor_comments
;
The following automatic conversions were performed:

'_exptl_absorpt_correction_type' value 'Multi-scan' changed to
'multi-scan' according to the built-in table from CIF Core dictionary
named 'cif_core.dic' version 2.4.1 from 2010-06-29.

Automatic conversion script
Id: cif_fix_values 1646 2011-03-28 12:23:43Z adriana 
;
_cod_original_formula_sum 'C35 H34.50 Cl N6.50 Ni O6'
_cod_database_code 4312523

loop_
_symmetry_equiv_pos_as_xyz
'x, y, z'
'-x+1/2, y, -z'
'x+1/2, y+1/2, z+1/2'
'-x+1, y+1/2, -z+1/2'
'-x, -y, -z'
'x-1/2, -y, z'
'-x+1/2, -y+1/2, -z+1/2'
'x, -y+1/2, z+1/2'

loop_
_atom_site_label
_atom_site_type_symbol
_atom_site_fract_x
_atom_site_fract_y
_atom_site_fract_z
_atom_site_U_iso_or_equiv
_atom_site_adp_type
_atom_site_occupancy
_atom_site_symmetry_multiplicity
_atom_site_calc_flag
_atom_site_refinement_flags
_atom_site_disorder_assembly
_atom_site_disorder_group
Ni1 Ni 0.230990(18) 0.079724(14) 0.296634(11) 0.02488(9) Uani 1 1 d . . .
Cl1 Cl 0.65279(4) 0.16568(3) 0.11465(3) 0.04416(16) Uani 1 1 d . . .
O1 O 0.27263(10) 0.13609(7) 0.36512(6) 0.0262(3) Uani 1 1 d . . .
O2 O 0.21564(10) 0.17279(7) 0.25968(6) 0.0275(3) Uani 1 1 d . . .
O3 O 0.61020(17) 0.09919(11) 0.11002(10) 0.0717(6) Uani 1 1 d . . .
O4 O 0.64228(18) 0.19719(12) 0.16519(9) 0.0720(7) Uani 1 1 d . . .
O5 O 0.75033(13) 0.16044(15) 0.11661(9) 0.0777(8) Uani 1 1 d . . .
O6 O 0.60753(15) 0.20663(11) 0.06806(9) 0.0653(6) Uani 1 1 d . . .
N1 N 0.25494(13) -0.01289(9) 0.33720(8) 0.0308(4) Uani 1 1 d . . .
N2 N 0.17836(13) 0.01380(10) 0.23067(7) 0.0309(4) Uani 1 1 d . . .
N3 N 0.07492(12) 0.08923(9) 0.28379(7) 0.0272(4) Uani 1 1 d . . .
N4 N 0.35661(13) 0.07930(9) 0.25779(8) 0.0307(4) Uani 1 1 d . . .
N5 N 0.23525(12) 0.22029(10) 0.30223(7) 0.0266(4) Uani 1 1 d . . .
C1 C 0.31084(17) -0.02342(13) 0.38792(10) 0.0364(5) Uani 1 1 d . . .
C2 C 0.3228(2) -0.08775(14) 0.41167(12) 0.0451(6) Uani 1 1 d . . .
C3 C 0.2755(2) -0.14289(14) 0.38297(13) 0.0488(7) Uani 1 1 d . . .
C4 C 0.21875(19) -0.13252(13) 0.33095(12) 0.0427(6) Uani 1 1 d . . .
C5 C 0.20956(16) -0.06639(11) 0.30887(10) 0.0328(5) Uani 1 1 d . . .
C6 C 0.14540(18) -0.04964(13) 0.25364(11) 0.0363(5) Uani 1 1 d . . .
C7 C 0.09943(17) 0.05099(14) 0.19483(10) 0.0358(5) Uani 1 1 d . . .
C8 C 0.03844(15) 0.08483(12) 0.22859(9) 0.0303(5) Uani 1 1 d . . .
C9 C -0.04833(16) 0.11235(13) 0.20298(10) 0.0357(5) Uani 1 1 d . . .
C10 C -0.09720(17) 0.14981(14) 0.23440(10) 0.0374(5) Uani 1 1 d . . .
C11 C -0.06078(16) 0.15479(13) 0.29064(10) 0.0343(5) Uani 1 1 d . . .
C12 C 0.02441(14) 0.12263(11) 0.31478(9) 0.0280(5) Uani 1 1 d . . .
C13 C 0.06010(14) 0.12229(12) 0.37576(9) 0.0285(5) Uani 1 1 d . . .
C14 C 0.04821(17) 0.17971(13) 0.40671(10) 0.0355(5) Uani 1 1 d . . .
C15 C 0.07930(19) 0.17908(14) 0.46396(10) 0.0425(6) Uani 1 1 d . . .
C16 C 0.12176(19) 0.12134(15) 0.49082(10) 0.0433(6) Uani 1 1 d . . .
C17 C 0.13242(18) 0.06350(14) 0.46031(10) 0.0376(5) Uani 1 1 d . . .
C18 C 0.10183(16) 0.06388(13) 0.40308(9) 0.0314(5) Uani 1 1 d . . .
C19 C 0.25362(19) -0.00359(13) 0.20166(12) 0.0390(6) Uani 1 1 d . . .
C20 C 0.32343(16) 0.05451(12) 0.20629(10) 0.0340(5) Uani 1 1 d . . .
C21 C 0.35180(18) 0.07900(14) 0.16038(11) 0.0403(6) Uani 1 1 d . . .
C22 C 0.41706(18) 0.13165(14) 0.16788(12) 0.0442(6) Uani 1 1 d . . .
C23 C 0.45238(17) 0.15715(13) 0.22015(11) 0.0384(6) Uani 1 1 d . . .
C24 C 0.42250(15) 0.12943(11) 0.26506(10) 0.0324(5) Uani 1 1 d . . .
C25 C 0.46624(15) 0.15121(12) 0.32247(10) 0.0343(5) Uani 1 1 d . . .
C26 C 0.48762(16) 0.10257(14) 0.36469(11) 0.0386(6) Uani 1 1 d . . .
C27 C 0.53431(19) 0.12172(16) 0.41755(12) 0.0477(7) Uani 1 1 d . . .
C28 C 0.5607(2) 0.18936(17) 0.42930(13) 0.0520(7) Uani 1 1 d . . .
C29 C 0.5396(2) 0.23788(16) 0.38792(13) 0.0526(7) Uani 1 1 d . . .
C30 C 0.49228(18) 0.21948(14) 0.33457(12) 0.0432(6) Uani 1 1 d . . .
C31 C 0.26556(14) 0.19983(11) 0.35360(8) 0.0259(4) Uani 1 1 d . . .
C32 C 0.2902(2) 0.25334(13) 0.39759(10) 0.0362(5) Uani 1 1 d . . .
N6 N 0.9022(6) 0.0513(4) 0.0704(3) 0.097(2) Uiso 0.50 1 d PD A -1
C33 C 0.8326(5) 0.0667(4) 0.0419(3) 0.075(2) Uiso 0.50 1 d PD A -1
C34 C 0.7398(11) 0.0811(4) 0.0024(8) 0.102(3) Uiso 0.50 1 d PD A -1
H34A H 0.6905 0.0857 0.0230 0.154 Uiso 0.50 1 calc PR A -1
H34B H 0.7238 0.0433 -0.0241 0.154 Uiso 0.50 1 calc PR A -1
H34C H 0.7443 0.1239 -0.0175 0.154 Uiso 0.50 1 calc PR A -1
N7 N 1.2124(7) 0.1226(5) -0.0125(5) 0.148(4) Uiso 0.50 1 d PD B -2
C35 C 1.1439(7) 0.1097(5) -0.0006(4) 0.094(3) Uiso 0.50 1 d PD B -2
C36 C 1.0578(8) 0.0929(6) 0.0167(6) 0.099(3) Uiso 0.50 1 d PD B -2
H36A H 1.0703 0.0553 0.0436 0.148 Uiso 0.50 1 calc PR B -2
H36B H 1.0087 0.0789 -0.0156 0.148 Uiso 0.50 1 calc PR B -2
H36C H 1.0362 0.1334 0.0338 0.148 Uiso 0.50 1 calc PR B -2
N8 N 0.9713(9) 0.0632(6) 0.0658(5) 0.140(3) Uiso 0.50 1 d PD C -3
C37 C 1.0177(10) 0.0828(7) 0.0382(6) 0.131(4) Uiso 0.50 1 d PD C -3
C38 C 1.0709(11) 0.1062(8) -0.0045(5) 0.132(5) Uiso 0.50 1 d PD C -3
H38A H 1.0581 0.0744 -0.0359 0.197 Uiso 0.50 1 calc PR C -3
H38B H 1.1388 0.1069 0.0124 0.197 Uiso 0.50 1 calc PR C -3
H38C H 1.0500 0.1524 -0.0175 0.197 Uiso 0.50 1 calc PR C -3
H1 H 0.3437(18) 0.0166(14) 0.4067(10) 0.040(7) Uiso 1 1 d . . .
H2 H 0.365(2) -0.0923(15) 0.4482(13) 0.060(9) Uiso 1 1 d . . .
H3 H 0.285(2) -0.1877(17) 0.3987(12) 0.065(9) Uiso 1 1 d . . .
H4 H 0.185(2) -0.1671(15) 0.3093(11) 0.049(8) Uiso 1 1 d . . .
H5N H 0.2399(17) 0.2638(14) 0.2918(10) 0.035(7) Uiso 1 1 d . . .
H6A H 0.0810(18) -0.0404(13) 0.2592(10) 0.038(7) Uiso 1 1 d . . .
H6B H 0.1398(18) -0.0870(14) 0.2281(11) 0.042(7) Uiso 1 1 d . . .
H7A H 0.0628(18) 0.0219(13) 0.1662(10) 0.039(7) Uiso 1 1 d . . .
H7B H 0.1252(17) 0.0872(13) 0.1750(10) 0.033(6) Uiso 1 1 d . . .
H9 H -0.0709(18) 0.1069(13) 0.1653(11) 0.039(7) Uiso 1 1 d . . .
H10 H -0.1551(19) 0.1705(13) 0.2184(10) 0.040(7) Uiso 1 1 d . . .
H11 H -0.0949(17) 0.1753(13) 0.3121(10) 0.033(6) Uiso 1 1 d . . .
H13 H 0.0196(18) 0.2179(14) 0.3891(10) 0.040(7) Uiso 1 1 d . . .
H14 H 0.069(2) 0.2200(15) 0.4846(12) 0.056(8) Uiso 1 1 d . . .
H15 H 0.1447(19) 0.1200(14) 0.5301(12) 0.049(8) Uiso 1 1 d . . .
H16 H 0.1584(18) 0.0217(14) 0.4775(10) 0.041(7) Uiso 1 1 d . . .
H17 H 0.1084(17) 0.0242(14) 0.3822(10) 0.038(7) Uiso 1 1 d . . .
H19A H 0.286(2) -0.0456(17) 0.2195(12) 0.055(8) Uiso 1 1 d . . .
H19B H 0.2280(19) -0.0144(14) 0.1637(12) 0.047(7) Uiso 1 1 d . . .
H21 H 0.3233(17) 0.0620(12) 0.1241(10) 0.032(6) Uiso 1 1 d . . .
H22 H 0.439(2) 0.1504(15) 0.1379(12) 0.052(8) Uiso 1 1 d . . .
H23 H 0.4950(17) 0.1928(13) 0.2264(9) 0.031(6) Uiso 1 1 d . . .
H26 H 0.4720(16) 0.0554(13) 0.3553(9) 0.032(6) Uiso 1 1 d . . .
H27 H 0.547(2) 0.0888(16) 0.4459(13) 0.058(9) Uiso 1 1 d . . .
H28 H 0.593(2) 0.2032(15) 0.4655(12) 0.055(8) Uiso 1 1 d . . .
H29 H 0.558(2) 0.2849(17) 0.3947(12) 0.059(9) Uiso 1 1 d . . .
H30 H 0.4776(19) 0.2529(15) 0.3058(11) 0.050(8) Uiso 1 1 d . . .
H32A H 0.356(2) 0.2476(14) 0.4160(11) 0.043(7) Uiso 1 1 d . . .
H32B H 0.2788(19) 0.3007(16) 0.3809(11) 0.052(8) Uiso 1 1 d . . .
H32C H 0.2517(19) 0.2464(15) 0.4241(12) 0.054(8) Uiso 1 1 d . . .

loop_
_atom_site_aniso_label
_atom_site_aniso_U_11
_atom_site_aniso_U_22
_atom_site_aniso_U_33
_atom_site_aniso_U_23
_atom_site_aniso_U_13
_atom_site_aniso_U_12
Ni1 0.02464(14) 0.02359(15) 0.02669(15) -0.00016(11) 0.00658(11) -0.00093(11)
Cl1 0.0365(3) 0.0475(4) 0.0494(4) 0.0166(3) 0.0119(3) 0.0082(3)
O1 0.0279(7) 0.0244(8) 0.0258(7) 0.0030(6) 0.0053(6) 0.0000(6)
O2 0.0327(8) 0.0273(8) 0.0226(7) -0.0013(6) 0.0066(6) 0.0011(6)
O3 0.0813(16) 0.0448(12) 0.0852(16) 0.0199(11) 0.0121(13) -0.0010(11)
O4 0.0990(18) 0.0637(14) 0.0647(14) 0.0070(11) 0.0420(13) 0.0112(13)
O5 0.0319(10) 0.145(2) 0.0547(12) 0.0030(14) 0.0080(9) 0.0111(12)
O6 0.0658(14) 0.0541(13) 0.0647(13) 0.0260(11) -0.0075(11) 0.0054(10)
N1 0.0293(9) 0.0264(9) 0.0397(10) 0.0012(8) 0.0140(8) 0.0002(8)
N2 0.0317(10) 0.0308(10) 0.0330(10) -0.0053(8) 0.0134(8) -0.0044(8)
N3 0.0244(9) 0.0326(10) 0.0248(9) -0.0012(7) 0.0064(7) -0.0033(7)
N4 0.0287(9) 0.0257(9) 0.0416(11) 0.0005(8) 0.0160(8) 0.0028(8)
N5 0.0323(10) 0.0233(9) 0.0246(9) 0.0002(7) 0.0074(8) 0.0029(8)
C1 0.0358(13) 0.0346(13) 0.0395(13) 0.0059(11) 0.0105(11) 0.0036(11)
C2 0.0517(16) 0.0389(15) 0.0496(15) 0.0141(12) 0.0214(13) 0.0092(12)
C3 0.0628(18) 0.0314(14) 0.0624(18) 0.0123(13) 0.0350(15) 0.0095(13)
C4 0.0474(15) 0.0272(13) 0.0633(17) -0.0035(12) 0.0327(14) -0.0048(11)
C5 0.0331(12) 0.0267(12) 0.0448(13) -0.0042(10) 0.0218(11) -0.0023(9)
C6 0.0386(13) 0.0298(12) 0.0447(14) -0.0104(11) 0.0182(11) -0.0104(10)
C7 0.0346(12) 0.0452(14) 0.0272(11) -0.0075(11) 0.0066(10) -0.0075(11)
C8 0.0281(11) 0.0364(12) 0.0269(10) 0.0006(9) 0.0074(9) -0.0069(9)
C9 0.0296(12) 0.0457(15) 0.0296(12) 0.0039(10) 0.0030(10) -0.0085(10)
C10 0.0230(11) 0.0461(14) 0.0406(13) 0.0082(11) 0.0028(10) -0.0002(10)
C11 0.0239(11) 0.0438(14) 0.0374(12) 0.0028(11) 0.0115(10) 0.0012(10)
C12 0.0228(10) 0.0341(12) 0.0282(11) 0.0009(9) 0.0082(9) -0.0034(9)
C13 0.0232(10) 0.0368(12) 0.0279(11) -0.0003(9) 0.0111(9) -0.0014(9)
C14 0.0379(13) 0.0369(14) 0.0341(12) -0.0005(10) 0.0131(10) 0.0026(11)
C15 0.0515(15) 0.0435(15) 0.0347(13) -0.0074(11) 0.0148(12) 0.0035(12)
C16 0.0503(15) 0.0546(17) 0.0259(12) -0.0040(11) 0.0107(11) -0.0025(13)
C17 0.0390(13) 0.0432(15) 0.0306(12) 0.0035(11) 0.0080(10) -0.0007(11)
C18 0.0291(11) 0.0359(13) 0.0308(11) -0.0035(10) 0.0104(9) -0.0026(9)
C19 0.0458(14) 0.0343(13) 0.0441(14) -0.0094(11) 0.0247(12) -0.0020(11)
C20 0.0332(12) 0.0299(12) 0.0445(14) -0.0015(10) 0.0201(11) 0.0056(10)
C21 0.0401(13) 0.0427(14) 0.0429(14) 0.0038(12) 0.0194(12) 0.0075(11)
C22 0.0394(14) 0.0493(16) 0.0502(16) 0.0162(13) 0.0229(13) 0.0064(12)
C23 0.0280(12) 0.0353(13) 0.0550(16) 0.0127(12) 0.0160(11) 0.0025(10)
C24 0.0260(11) 0.0256(11) 0.0487(14) 0.0054(10) 0.0148(10) 0.0061(9)
C25 0.0226(10) 0.0324(12) 0.0509(14) 0.0049(11) 0.0147(10) 0.0022(9)
C26 0.0270(12) 0.0377(14) 0.0519(15) 0.0043(12) 0.0108(11) 0.0009(10)
C27 0.0359(14) 0.0550(18) 0.0514(16) 0.0098(14) 0.0089(12) 0.0011(13)
C28 0.0390(15) 0.064(2) 0.0531(17) -0.0083(15) 0.0101(13) -0.0060(14)
C29 0.0462(16) 0.0450(17) 0.070(2) -0.0074(15) 0.0202(15) -0.0110(13)
C30 0.0382(14) 0.0367(14) 0.0582(16) 0.0012(13) 0.0183(12) -0.0032(11)
C31 0.0235(10) 0.0277(11) 0.0275(10) 0.0008(9) 0.0079(8) 0.0016(8)
C32 0.0455(15) 0.0315(13) 0.0303(12) -0.0038(10) 0.0066(11) 0.0017(11)

loop_
_atom_type_symbol
_atom_type_description
_atom_type_scat_dispersion_real
_atom_type_scat_dispersion_imag
_atom_type_scat_source
C C 0.0033 0.0016 'International Tables Vol C Tables 4.2.6.8 and 6.1.1.4'
H H 0.0000 0.0000 'International Tables Vol C Tables 4.2.6.8 and 6.1.1.4'
N N 0.0061 0.0033 'International Tables Vol C Tables 4.2.6.8 and 6.1.1.4'
O O 0.0106 0.0060 'International Tables Vol C Tables 4.2.6.8 and 6.1.1.4'
Cl Cl 0.1484 0.1585 'International Tables Vol C Tables 4.2.6.8 and 6.1.1.4'
Ni Ni 0.3393 1.1124 'International Tables Vol C Tables 4.2.6.8 and 6.1.1.4'

loop_
_geom_angle_atom_site_label_1
_geom_angle_atom_site_label_2
_geom_angle_atom_site_label_3
_geom_angle
_geom_angle_site_symmetry_1
_geom_angle_site_symmetry_3
_geom_angle_publ_flag
O1 Ni1 O2 82.75(6) . . ?
O1 Ni1 N1 94.67(7) . . ?
O2 Ni1 N1 176.30(7) . . ?
O1 Ni1 N2 173.01(6) . . ?
O2 Ni1 N2 102.36(7) . . ?
N1 Ni1 N2 80.45(7) . . ?
O1 Ni1 N3 99.85(6) . . ?
O2 Ni1 N3 81.99(6) . . ?
N1 Ni1 N3 101.10(7) . . ?
N2 Ni1 N3 76.37(7) . . ?
O1 Ni1 N4 104.62(6) . . ?
O2 Ni1 N4 79.80(6) . . ?
N1 Ni1 N4 98.37(7) . . ?
N2 Ni1 N4 81.16(7) . . ?
N3 Ni1 N4 147.19(7) . . ?
O5 Cl1 O3 110.58(16) . . ?
O5 Cl1 O6 109.59(14) . . ?
O3 Cl1 O6 109.32(14) . . ?
O5 Cl1 O4 108.29(15) . . ?
O3 Cl1 O4 108.84(14) . . ?
O6 Cl1 O4 110.21(14) . . ?
C31 O1 Ni1 110.61(13) . . ?
N5 O2 Ni1 105.72(11) . . ?
C5 N1 C1 119.2(2) . . ?
C5 N1 Ni1 114.71(15) . . ?
C1 N1 Ni1 126.07(16) . . ?
C7 N2 C19 112.31(19) . . ?
C7 N2 C6 111.38(18) . . ?
C19 N2 C6 109.83(18) . . ?
C7 N2 Ni1 105.33(14) . . ?
C19 N2 Ni1 110.23(14) . . ?
C6 N2 Ni1 107.57(14) . . ?
C12 N3 C8 118.19(18) . . ?
C12 N3 Ni1 129.28(14) . . ?
C8 N3 Ni1 106.48(13) . . ?
C20 N4 C24 118.06(19) . . ?
C20 N4 Ni1 105.18(13) . . ?
C24 N4 Ni1 124.16(14) . . ?
C31 N5 O2 120.22(18) . . ?
C31 N5 H5N 122.7(16) . . ?
O2 N5 H5N 115.4(15) . . ?
N1 C1 C2 121.8(3) . . ?
N1 C1 H1 116.6(15) . . ?
C2 C1 H1 121.6(15) . . ?
C1 C2 C3 119.2(3) . . ?
C1 C2 H2 118.0(18) . . ?
C3 C2 H2 122.8(18) . . ?
C4 C3 C2 119.2(3) . . ?
C4 C3 H3 121.3(19) . . ?
C2 C3 H3 119.4(19) . . ?
C3 C4 C5 119.1(3) . . ?
C3 C4 H4 124.0(18) . . ?
C5 C4 H4 116.9(18) . . ?
N1 C5 C4 121.4(2) . . ?
N1 C5 C6 115.8(2) . . ?
C4 C5 C6 122.8(2) . . ?
N2 C6 C5 110.07(19) . . ?
N2 C6 H6A 107.6(15) . . ?
C5 C6 H6A 108.4(14) . . ?
N2 C6 H6B 111.2(15) . . ?
C5 C6 H6B 112.2(16) . . ?
H6A C6 H6B 107(2) . . ?
N2 C7 C8 110.93(18) . . ?
N2 C7 H7A 112.0(15) . . ?
C8 C7 H7A 111.7(15) . . ?
N2 C7 H7B 108.6(14) . . ?
C8 C7 H7B 108.1(14) . . ?
H7A C7 H7B 105(2) . . ?
N3 C8 C9 122.7(2) . . ?
N3 C8 C7 116.72(19) . . ?
C9 C8 C7 120.5(2) . . ?
C8 C9 C10 118.8(2) . . ?
C8 C9 H9 119.4(16) . . ?
C10 C9 H9 121.8(16) . . ?
C11 C10 C9 119.0(2) . . ?
C11 C10 H10 119.7(15) . . ?
C9 C10 H10 121.3(15) . . ?
C10 C11 C12 119.8(2) . . ?
C10 C11 H11 119.8(15) . . ?
C12 C11 H11 120.2(15) . . ?
N3 C12 C11 121.4(2) . . ?
N3 C12 C13 118.30(18) . . ?
C11 C12 C13 120.30(19) . . ?
C18 C13 C14 119.0(2) . . ?
C18 C13 C12 120.8(2) . . ?
C14 C13 C12 120.2(2) . . ?
C15 C14 C13 120.5(2) . . ?
C15 C14 H13 120.1(16) . . ?
C13 C14 H13 119.4(16) . . ?
C16 C15 C14 120.3(2) . . ?
C16 C15 H14 121.0(17) . . ?
C14 C15 H14 118.6(17) . . ?
C15 C16 C17 119.5(2) . . ?
C15 C16 H15 121.8(17) . . ?
C17 C16 H15 118.7(17) . . ?
C16 C17 C18 120.4(2) . . ?
C16 C17 H16 122.1(15) . . ?
C18 C17 H16 117.5(15) . . ?
C17 C18 C13 120.2(2) . . ?
C17 C18 H17 120.5(15) . . ?
C13 C18 H17 119.2(15) . . ?
N2 C19 C20 110.73(19) . . ?
N2 C19 H19A 107.2(16) . . ?
C20 C19 H19A 110.2(17) . . ?
N2 C19 H19B 111.7(16) . . ?
C20 C19 H19B 109.9(16) . . ?
H19A C19 H19B 107(2) . . ?
N4 C20 C21 123.3(2) . . ?
N4 C20 C19 115.2(2) . . ?
C21 C20 C19 121.5(2) . . ?
C22 C21 C20 118.3(3) . . ?
C22 C21 H21 121.0(14) . . ?
C20 C21 H21 120.6(15) . . ?
C23 C22 C21 119.3(2) . . ?
C23 C22 H22 118.9(17) . . ?
C21 C22 H22 121.9(17) . . ?
C22 C23 C24 119.9(2) . . ?
C22 C23 H23 121.4(15) . . ?
C24 C23 H23 118.7(15) . . ?
N4 C24 C23 121.1(2) . . ?
N4 C24 C25 117.8(2) . . ?
C23 C24 C25 121.0(2) . . ?
C26 C25 C30 118.9(2) . . ?
C26 C25 C24 120.0(2) . . ?
C30 C25 C24 120.9(2) . . ?
C27 C26 C25 120.4(3) . . ?
C27 C26 H26 121.6(14) . . ?
C25 C26 H26 117.9(14) . . ?
C26 C27 C28 120.5(3) . . ?
C26 C27 H27 119.7(19) . . ?
C28 C27 H27 119.8(19) . . ?
C29 C28 C27 119.5(3) . . ?
C29 C28 H28 119.2(18) . . ?
C27 C28 H28 121.3(18) . . ?
C28 C29 C30 120.6(3) . . ?
C28 C29 H29 121.3(18) . . ?
C30 C29 H29 118.1(18) . . ?
C29 C30 C25 120.0(3) . . ?
C29 C30 H30 120.8(17) . . ?
C25 C30 H30 119.2(17) . . ?
O1 C31 N5 120.43(19) . . ?
O1 C31 C32 121.56(19) . . ?
N5 C31 C32 118.0(2) . . ?
C31 C32 H32A 107.9(16) . . ?
C31 C32 H32B 110.4(16) . . ?
H32A C32 H32B 110(2) . . ?
C31 C32 H32C 108.9(17) . . ?
H32A C32 H32C 109(2) . . ?
H32B C32 H32C 110(2) . . ?
N6 C33 C34 175.3(9) . . ?
C33 C34 H34A 109.5 . . ?
C33 C34 H34B 109.5 . . ?
H34A C34 H34B 109.5 . . ?
C33 C34 H34C 109.5 . . ?
H34A C34 H34C 109.5 . . ?
H34B C34 H34C 109.5 . . ?
N7 C35 C36 178.0(13) . . ?
C35 C36 H36A 109.5 . . ?
C35 C36 H36B 109.5 . . ?
H36A C36 H36B 109.5 . . ?
C35 C36 H36C 109.5 . . ?
H36A C36 H36C 109.5 . . ?
H36B C36 H36C 109.5 . . ?
N8 C37 C38 173.3(15) . . ?

loop_
_geom_bond_atom_site_label_1
_geom_bond_atom_site_label_2
_geom_bond_distance
_geom_bond_site_symmetry_2
_geom_bond_publ_flag
Ni1 O1 1.9964(14) . ?
Ni1 O2 2.0203(15) . ?
Ni1 N1 2.0555(18) . ?
Ni1 N2 2.0815(18) . ?
Ni1 N3 2.2292(17) . ?
Ni1 N4 2.2630(17) . ?
Cl1 O5 1.415(2) . ?
Cl1 O3 1.429(2) . ?
Cl1 O6 1.4326(19) . ?
Cl1 O4 1.439(2) . ?
O1 C31 1.272(2) . ?
O2 N5 1.384(2) . ?
N1 C5 1.341(3) . ?
N1 C1 1.346(3) . ?
N2 C7 1.469(3) . ?
N2 C19 1.487(3) . ?
N2 C6 1.488(3) . ?
N3 C12 1.351(3) . ?
N3 C8 1.353(3) . ?
N4 C20 1.347(3) . ?
N4 C24 1.351(3) . ?
N5 C31 1.311(3) . ?
N5 H5N 0.89(3) . ?
C1 C2 1.378(3) . ?
C1 H1 0.97(3) . ?
C2 C3 1.380(4) . ?
C2 H2 0.98(3) . ?
C3 C4 1.376(4) . ?
C3 H3 0.95(3) . ?
C4 C5 1.394(3) . ?
C4 H4 0.93(3) . ?
C5 C6 1.504(4) . ?
C6 H6A 1.00(2) . ?
C6 H6B 0.96(3) . ?
C7 C8 1.511(3) . ?
C7 H7A 0.97(3) . ?
C7 H7B 0.98(3) . ?
C8 C9 1.383(3) . ?
C9 C10 1.383(4) . ?
C9 H9 0.92(3) . ?
C10 C11 1.377(3) . ?
C10 H10 0.94(3) . ?
C11 C12 1.394(3) . ?
C11 H11 0.90(2) . ?
C12 C13 1.483(3) . ?
C13 C18 1.389(3) . ?
C13 C14 1.391(3) . ?
C14 C15 1.388(3) . ?
C14 H13 0.91(3) . ?
C15 C16 1.378(4) . ?
C15 H14 0.98(3) . ?
C16 C17 1.387(4) . ?
C16 H15 0.96(3) . ?
C17 C18 1.387(3) . ?
C17 H16 0.95(3) . ?
C18 H17 0.95(3) . ?
C19 C20 1.508(3) . ?
C19 H19A 0.99(3) . ?
C19 H19B 0.95(3) . ?
C20 C21 1.387(3) . ?
C21 C22 1.381(4) . ?
C21 H21 0.96(2) . ?
C22 C23 1.373(4) . ?
C22 H22 0.95(3) . ?
C23 C24 1.399(3) . ?
C23 H23 0.92(2) . ?
C24 C25 1.482(3) . ?
C25 C26 1.394(3) . ?
C25 C30 1.395(3) . ?
C26 C27 1.381(4) . ?
C26 H26 0.96(3) . ?
C27 C28 1.384(4) . ?
C27 H27 0.94(3) . ?
C28 C29 1.377(4) . ?
C28 H28 0.95(3) . ?
C29 C30 1.390(4) . ?
C29 H29 0.96(3) . ?
C30 H30 0.95(3) . ?
C31 C32 1.492(3) . ?
C32 H32A 0.96(3) . ?
C32 H32B 1.01(3) . ?
C32 H32C 0.97(3) . ?
N6 C33 1.132(8) . ?
C33 C34 1.499(15) . ?
C34 H34A 0.9800 . ?
C34 H34B 0.9800 . ?
C34 H34C 0.9800 . ?
N7 C35 1.135(10) . ?
C35 C36 1.457(14) . ?
C36 H36A 0.9800 . ?
C36 H36B 0.9800 . ?
C36 H36C 0.9800 . ?
N8 C37 1.136(11) . ?
C37 C38 1.526(15) . ?
C38 H38A 0.9800 . ?
C38 H38B 0.9800 . ?
C38 H38C 0.9800 . ?

loop_
_geom_hbond_atom_site_label_D
_geom_hbond_atom_site_label_H
_geom_hbond_atom_site_label_A
_geom_hbond_distance_DH
_geom_hbond_distance_HA
_geom_hbond_distance_DA
_geom_hbond_angle_DHA
_geom_hbond_site_symmetry_A
N5 H5N O2 0.89(3) 1.99(3) 2.781(2) 146(2) 7

loop_
_geom_torsion_atom_site_label_1
_geom_torsion_atom_site_label_2
_geom_torsion_atom_site_label_3
_geom_torsion_atom_site_label_4
_geom_torsion
_geom_torsion_site_symmetry_1
_geom_torsion_site_symmetry_2
_geom_torsion_site_symmetry_3
_geom_torsion_site_symmetry_4
_geom_torsion_publ_flag
O2 Ni1 O1 C31 2.99(13) . . . . ?
N1 Ni1 O1 C31 -179.66(13) . . . . ?
N2 Ni1 O1 C31 -134.3(5) . . . . ?
N3 Ni1 O1 C31 -77.53(14) . . . . ?
N4 Ni1 O1 C31 80.42(14) . . . . ?
O1 Ni1 O2 N5 -4.36(11) . . . . ?
N1 Ni1 O2 N5 -50.1(10) . . . . ?
N2 Ni1 O2 N5 170.79(11) . . . . ?
N3 Ni1 O2 N5 96.71(11) . . . . ?
N4 Ni1 O2 N5 -110.70(12) . . . . ?
O1 Ni1 N1 C5 160.59(15) . . . . ?
O2 Ni1 N1 C5 -154.0(9) . . . . ?
N2 Ni1 N1 C5 -14.37(15) . . . . ?
N3 Ni1 N1 C5 59.58(15) . . . . ?
N4 Ni1 N1 C5 -93.87(15) . . . . ?
O1 Ni1 N1 C1 -19.72(19) . . . . ?
O2 Ni1 N1 C1 25.7(11) . . . . ?
N2 Ni1 N1 C1 165.32(19) . . . . ?
N3 Ni1 N1 C1 -120.73(18) . . . . ?
N4 Ni1 N1 C1 85.82(19) . . . . ?
O1 Ni1 N2 C7 100.4(6) . . . . ?
O2 Ni1 N2 C7 -36.08(14) . . . . ?
N1 Ni1 N2 C7 146.37(14) . . . . ?
N3 Ni1 N2 C7 42.39(13) . . . . ?
N4 Ni1 N2 C7 -113.52(14) . . . . ?
O1 Ni1 N2 C19 -138.3(5) . . . . ?
O2 Ni1 N2 C19 85.29(16) . . . . ?
N1 Ni1 N2 C19 -92.26(16) . . . . ?
N3 Ni1 N2 C19 163.76(17) . . . . ?
N4 Ni1 N2 C19 7.85(16) . . . . ?
O1 Ni1 N2 C6 -18.5(6) . . . . ?
O2 Ni1 N2 C6 -154.98(14) . . . . ?
N1 Ni1 N2 C6 27.48(14) . . . . ?
N3 Ni1 N2 C6 -76.51(14) . . . . ?
N4 Ni1 N2 C6 127.58(15) . . . . ?
O1 Ni1 N3 C12 -1.29(19) . . . . ?
O2 Ni1 N3 C12 -82.44(18) . . . . ?
N1 Ni1 N3 C12 95.50(18) . . . . ?
N2 Ni1 N3 C12 172.70(19) . . . . ?
N4 Ni1 N3 C12 -139.20(17) . . . . ?
O1 Ni1 N3 C8 150.16(14) . . . . ?
O2 Ni1 N3 C8 69.01(14) . . . . ?
N1 Ni1 N3 C8 -113.06(15) . . . . ?
N2 Ni1 N3 C8 -35.85(14) . . . . ?
N4 Ni1 N3 C8 12.2(2) . . . . ?
O1 Ni1 N4 C20 -167.18(14) . . . . ?
O2 Ni1 N4 C20 -87.52(15) . . . . ?
N1 Ni1 N4 C20 95.73(15) . . . . ?
N2 Ni1 N4 C20 16.84(15) . . . . ?
N3 Ni1 N4 C20 -30.2(2) . . . . ?
O1 Ni1 N4 C24 -26.54(19) . . . . ?
O2 Ni1 N4 C24 53.12(18) . . . . ?
N1 Ni1 N4 C24 -123.62(18) . . . . ?
N2 Ni1 N4 C24 157.48(19) . . . . ?
N3 Ni1 N4 C24 110.4(2) . . . . ?
Ni1 O2 N5 C31 5.6(2) . . . . ?
C5 N1 C1 C2 0.0(3) . . . . ?
Ni1 N1 C1 C2 -179.72(17) . . . . ?
N1 C1 C2 C3 -0.7(4) . . . . ?
C1 C2 C3 C4 1.1(4) . . . . ?
C2 C3 C4 C5 -0.8(4) . . . . ?
C1 N1 C5 C4 0.3(3) . . . . ?
Ni1 N1 C5 C4 -179.98(16) . . . . ?
C1 N1 C5 C6 177.5(2) . . . . ?
Ni1 N1 C5 C6 -2.8(2) . . . . ?
C3 C4 C5 N1 0.1(3) . . . . ?
C3 C4 C5 C6 -176.8(2) . . . . ?
C7 N2 C6 C5 -151.02(19) . . . . ?
C19 N2 C6 C5 83.9(2) . . . . ?
Ni1 N2 C6 C5 -36.1(2) . . . . ?
N1 C5 C6 N2 26.6(3) . . . . ?
C4 C5 C6 N2 -156.3(2) . . . . ?
C19 N2 C7 C8 -164.22(19) . . . . ?
C6 N2 C7 C8 72.1(2) . . . . ?
Ni1 N2 C7 C8 -44.2(2) . . . . ?
C12 N3 C8 C9 -0.7(3) . . . . ?
Ni1 N3 C8 C9 -155.90(19) . . . . ?
C12 N3 C8 C7 176.3(2) . . . . ?
Ni1 N3 C8 C7 21.2(2) . . . . ?
N2 C7 C8 N3 14.1(3) . . . . ?
N2 C7 C8 C9 -168.7(2) . . . . ?
N3 C8 C9 C10 4.4(3) . . . . ?
C7 C8 C9 C10 -172.6(2) . . . . ?
C8 C9 C10 C11 -4.1(4) . . . . ?
C9 C10 C11 C12 0.4(4) . . . . ?
C8 N3 C12 C11 -3.1(3) . . . . ?
Ni1 N3 C12 C11 145.53(18) . . . . ?
C8 N3 C12 C13 174.71(19) . . . . ?
Ni1 N3 C12 C13 -36.6(3) . . . . ?
C10 C11 C12 N3 3.3(3) . . . . ?
C10 C11 C12 C13 -174.5(2) . . . . ?
N3 C12 C13 C18 -38.5(3) . . . . ?
C11 C12 C13 C18 139.4(2) . . . . ?
N3 C12 C13 C14 144.5(2) . . . . ?
C11 C12 C13 C14 -37.6(3) . . . . ?
C18 C13 C14 C15 1.3(3) . . . . ?
C12 C13 C14 C15 178.3(2) . . . . ?
C13 C14 C15 C16 -0.4(4) . . . . ?
C14 C15 C16 C17 -0.6(4) . . . . ?
C15 C16 C17 C18 0.9(4) . . . . ?
C16 C17 C18 C13 0.0(4) . . . . ?
C14 C13 C18 C17 -1.0(3) . . . . ?
C12 C13 C18 C17 -178.1(2) . . . . ?
C7 N2 C19 C20 87.4(3) . . . . ?
C6 N2 C19 C20 -148.1(2) . . . . ?
Ni1 N2 C19 C20 -29.8(3) . . . . ?
C24 N4 C20 C21 -1.6(3) . . . . ?
Ni1 N4 C20 C21 141.9(2) . . . . ?
C24 N4 C20 C19 177.2(2) . . . . ?
Ni1 N4 C20 C19 -39.3(2) . . . . ?
N2 C19 C20 N4 49.2(3) . . . . ?
N2 C19 C20 C21 -132.0(2) . . . . ?
N4 C20 C21 C22 -0.3(4) . . . . ?
C19 C20 C21 C22 -179.0(2) . . . . ?
C20 C21 C22 C23 0.9(4) . . . . ?
C21 C22 C23 C24 0.4(4) . . . . ?
C20 N4 C24 C23 2.9(3) . . . . ?
Ni1 N4 C24 C23 -133.16(19) . . . . ?
C20 N4 C24 C25 -173.52(19) . . . . ?
Ni1 N4 C24 C25 50.4(3) . . . . ?
C22 C23 C24 N4 -2.4(3) . . . . ?
C22 C23 C24 C25 174.0(2) . . . . ?
N4 C24 C25 C26 38.7(3) . . . . ?
C23 C24 C25 C26 -137.8(2) . . . . ?
N4 C24 C25 C30 -145.6(2) . . . . ?
C23 C24 C25 C30 38.0(3) . . . . ?
C30 C25 C26 C27 -0.3(3) . . . . ?
C24 C25 C26 C27 175.5(2) . . . . ?
C25 C26 C27 C28 -0.2(4) . . . . ?
C26 C27 C28 C29 0.4(4) . . . . ?
C27 C28 C29 C30 -0.1(4) . . . . ?
C28 C29 C30 C25 -0.4(4) . . . . ?
C26 C25 C30 C29 0.6(4) . . . . ?
C24 C25 C30 C29 -175.2(2) . . . . ?
Ni1 O1 C31 N5 -0.7(2) . . . . ?
Ni1 O1 C31 C32 178.62(17) . . . . ?
O2 N5 C31 O1 -3.6(3) . . . . ?
O2 N5 C31 C32 177.02(18) . . . . ?
